data_7048134
loop_
_publ_author_name
'Yang, Feng-Lei'
'Chen, Xin'
'Wu, Wen-Hao'
'Zhang, Jing-Hang'
'Zhao, Xiang-Mei'
'Shi, Yan-Hui'
'Shen, Fei'

_publ_section_title
;
 Spin switching in
 tris(8-aminoquinoline)iron(ii)(BPh<sub>4</sub>)<sub>2</sub>: quantitative
 guest-losing dependent spin crossover properties and
 single-crystal-to-single-crystal transformation.
;
_journal_issue 1
_journal_name_full 'Dalton transactions (Cambridge, England : 2003)'
_journal_page_first 231
_journal_page_last 241
_journal_paper_doi 10.1039/c8dt03584a
_journal_volume 48
_journal_year 2018
_chemical_formula_moiety 'C27 H24 Fe N6, 2(C24 H20 B)'
_chemical_formula_sum 'C75 H64 B2 Fe N6'
_chemical_formula_weight 1126.82
_space_group_crystal_system monoclinic
_space_group_IT_number 14
_space_group_name_Hall '-P 2ybc'
_space_group_name_H-M_alt 'P 1 21/c 1'
_symmetry_space_group_name_Hall '-P 2ybc'
_symmetry_space_group_name_H-M 'P 1 21/c 1'
_atom_sites_solution_hydrogens mixed
_atom_sites_solution_primary direct
_audit_creation_date 2018-10-06
_audit_creation_method
; 
Olex2 1.2 
(compiled 2018.05.29 svn.r3508 for OlexSys, GUI svn.r5506) 
;
_audit_update_record
;
2018-10-26 deposited with the CCDC.
2018-11-16 downloaded from the CCDC.
;
_cell_angle_alpha 90
_cell_angle_beta 129.397(4)
_cell_angle_gamma 90
_cell_formula_units_Z 4
_cell_length_a 12.3622(6)
_cell_length_b 34.072(2)
_cell_length_c 19.1112(11)
_cell_measurement_reflns_used 3903
_cell_measurement_temperature 300(2)
_cell_measurement_theta_max 26.9906
_cell_measurement_theta_min 2.7550
_cell_volume 6220.6(7)
_computing_cell_refinement 'CrysAlisPro, Oxford Diffraction Ltd.,'
_computing_data_collection 'CrysAlisPro, Oxford Diffraction Ltd.,'
_computing_data_reduction 'CrysAlisPro, Oxford Diffraction Ltd.,'
_computing_molecular_graphics 'Olex2 (Dolomanov et al., 2009)'
_computing_publication_material 'Olex2 (Dolomanov et al., 2009)'
_computing_structure_refinement 'XL (Sheldrick, 2008)'
_computing_structure_solution 'ShelXS-1997 (Sheldrick, 2008)'
_diffrn_ambient_temperature 300.15
_diffrn_measured_fraction_theta_full 0.932
_diffrn_measured_fraction_theta_max 0.932
_diffrn_measurement_device_type 'multiwire proportional'
_diffrn_measurement_method 'phi and omega scans'
_diffrn_radiation_monochromator graphite
_diffrn_radiation_type MoK\a
_diffrn_radiation_wavelength 0.71073
_diffrn_reflns_av_R_equivalents 0.0891
_diffrn_reflns_av_unetI/netI 0.1208
_diffrn_reflns_Laue_measured_fraction_full 0.932
_diffrn_reflns_Laue_measured_fraction_max 0.932
_diffrn_reflns_limit_h_max 13
_diffrn_reflns_limit_h_min -14
_diffrn_reflns_limit_k_max 38
_diffrn_reflns_limit_k_min -38
_diffrn_reflns_limit_l_max 21
_diffrn_reflns_limit_l_min -21
_diffrn_reflns_number 26034
_diffrn_reflns_point_group_measured_fraction_full 0.932
_diffrn_reflns_point_group_measured_fraction_max 0.932
_diffrn_reflns_theta_full 23.997
_diffrn_reflns_theta_max 23.997
_diffrn_reflns_theta_min 2.760
_exptl_absorpt_coefficient_mu 0.291
_exptl_absorpt_correction_T_max 1.00000
_exptl_absorpt_correction_T_min 0.98079
_exptl_absorpt_correction_type multi-scan
_exptl_crystal_colour black
_exptl_crystal_colour_primary black
_exptl_crystal_density_diffrn 1.203
_exptl_crystal_description block
_exptl_crystal_F_000 2368
_exptl_crystal_size_max 0.4
_exptl_crystal_size_mid 0.2
_exptl_crystal_size_min 0.2
_refine_diff_density_max 0.425
_refine_diff_density_min -0.296
_refine_diff_density_rms 0.046
_refine_ls_extinction_method none
_refine_ls_goodness_of_fit_ref 1.146
_refine_ls_hydrogen_treatment mixed
_refine_ls_matrix_type full
_refine_ls_number_parameters 961
_refine_ls_number_reflns 9092
_refine_ls_number_restraints 751
_refine_ls_restrained_S_all 1.113
_refine_ls_R_factor_all 0.1666
_refine_ls_R_factor_gt 0.0992
_refine_ls_shift/su_max 0.000
_refine_ls_shift/su_mean 0.000
_refine_ls_structure_factor_coef Fsqd
_refine_ls_weighting_details 'w=1/[\s^2^(Fo^2^)+(0.0508P)^2^+0.0388P] where P=(Fo^2^+2Fc^2^)/3'
_refine_ls_weighting_scheme calc
_refine_ls_wR_factor_gt 0.1475
_refine_ls_wR_factor_ref 0.1698
_reflns_Friedel_coverage 0.000
_reflns_number_gt 5529
_reflns_number_total 9092
_reflns_threshold_expression 'I > 2\s(I)'
_cod_data_source_file c8dt03584a2.cif
_cod_data_source_block p_CCDC2
_cod_depositor_comments 'Adding full bibliography for 7048130--7048134.cif.'
_cod_database_code 7048134
_shelx_shelxl_version_number 2016/6
_shelx_space_group_comment
; 
The symmetry employed for this shelxl refinement is uniquely defined 
by the following loop, which should always be used as a source of 
symmetry information in preference to the above space-group names. 
They are only intended as comments. 
;
_shelx_estimated_absorpt_t_max 0.944
_shelx_estimated_absorpt_t_min 0.893
_olex2_refinement_description
; 
1. Fixed Uiso 
 At 1.2 times of: 
  All C(H) groups, All N(H,H) groups 
2. Uiso/Uaniso restraints and constraints 
B2 \\sim C61A \\sim C60A \\sim C62A \\sim C59A \\sim C63A \\sim C58A \\sim C0AA 
\\sim C52A \\sim C75A \\sim C1AA \\sim C69A \\sim C65A \\sim C57A \\sim C53A 
\\sim C74A \\sim C72A \\sim C68A \\sim C66A \\sim C56A \\sim C54A \\sim C73A 
\\sim C67A \\sim C55A \\sim C52 \\sim C53 \\sim C57 \\sim C54 \\sim C56 \\sim 
C63 \\sim C64 \\sim C70 \\sim C55 \\sim C58 \\sim C62 \\sim C65 \\sim C69 \\sim 
C71 \\sim C75 \\sim C59 \\sim C61 \\sim C2CA \\sim C92 \\sim C72 \\sim C74 
\\sim C60 \\sim C4CA \\sim C73: within 2A with sigma of 0.02 and sigma for 
terminal atoms of 0.04 
C52 \\sim C53 \\sim C54 \\sim C55 \\sim C56 \\sim C57 \\sim C58 \\sim C59 \\sim 
C60 \\sim C61 \\sim C62 \\sim C63 \\sim C64 \\sim C65 \\sim C69 \\sim C92 \\sim 
C2CA \\sim C4CA \\sim C70 \\sim C71 \\sim C75 \\sim C72 \\sim C73 \\sim C74: 
within 2A with sigma of 0.02 and sigma for terminal atoms of 0.04 
C61A \\sim C60A \\sim C73A \\sim C74A \\sim C59A \\sim C62A \\sim C72A \\sim 
C0AA \\sim C66A \\sim C69A \\sim C75A \\sim B2 \\sim C63A \\sim C58A \\sim C56A 
\\sim C55A \\sim C57A \\sim C54A \\sim C53A \\sim C52A \\sim C68A \\sim C67A 
\\sim C65A \\sim C1AA: within 2A with sigma of 0.02 and sigma for terminal 
atoms of 0.04 
C75A \\sim C74A: within 2A with sigma of 0.002 and sigma for terminal atoms of 
0.004 
C75A: within 2A with sigma of 0.04 and sigma for terminal atoms of 0.08 
3. Others 
 Sof(C75A)=Sof(H75A)=FVAR(1) 
 Fixed Sof: C52(0.5) C53(0.5) H53(0.5) C54(0.5) H54(0.5) C55(0.5) H55(0.5) 
 C56(0.5) H56(0.5) C57(0.5) H57(0.5) C58(0.5) H58(0.5) C59(0.5) H59(0.5) 
 C60(0.5) H60(0.5) C61(0.5) H61(0.5) C62(0.5) H62(0.5) C63(0.5) C65(0.5) 
 H65(0.5) C69(0.5) H69(0.5) C61A(0.5) H61A(0.5) C60A(0.5) H60A(0.5) C73A(0.5) 
 H73A(0.5) C74A(0.5) H74A(0.5) C59A(0.5) H59A(0.5) C62A(0.5) H62A(0.5) 
 C72A(0.5) H72A(0.5) C0AA(0.5) C66A(0.5) H66A(0.5) C69A(0.5) H69A(0.5) 
 C63A(0.5) C58A(0.5) H58A(0.5) C56A(0.5) H56A(0.5) C55A(0.5) H55A(0.5) 
 C57A(0.5) H57A(0.5) C54A(0.5) H54A(0.5) C53A(0.5) H53A(0.5) C52A(0.5) C92(0.5) 
 H92(0.5) C68A(0.5) H68A(0.5) C2CA(0.5) H2CA(0.5) C67A(0.5) H67A(0.5) C4CA(0.5) 
 H4CA(0.5) C65A(0.5) H65A(0.5) C1AA(0.5) H1AA(0.5) C70(0.5) C71(0.5) H71(0.5) 
 C75(0.5) H75(0.5) C72(0.5) H72(0.5) C73(0.5) H73(0.5) C74(0.5) H74(0.5) 
4.a Secondary CH2 refined with riding coordinates: 
 N2(H2A,H2B), N3(H3A,H3B), N6(H6A,H6B) 
4.b Aromatic/amide H refined with riding coordinates: 
 C1(H1), C2(H2), C3(H3), C7(H7), C8(H8), C9(H9), C11(H11), C12(H12), C13(H13), 
 C16(H16), C17(H17), C18(H18), C21(H21), C22(H22), C23(H23), C25(H25), C26(H26), 
  C27(H27), C29(H29), C30(H30), C31(H31), C32(H32), C33(H33), C35(H35), 
 C36(H36), C37(H37), C38(H38), C39(H39), C40(H40), C41(H41), C42(H42), C43(H43), 
  C44(H44), C47(H47), C48(H48), C49(H49), C50(H50), C51(H51), C55(H55), 
 C56(H56), C57(H57), C58(H58), C59(H59), C60(H60), C61(H61), C62(H62), C65(H65), 
  C69(H69), C61A(H61A), C60A(H60A), C73A(H73A), C74A(H74A), C59A(H59A), 
 C62A(H62A), C72A(H72A), C66A(H66A), C69A(H69A), C75A(H75A), C58A(H58A), 
 C56A(H56A), C55A(H55A), C57A(H57A), C54A(H54A), C53A(H53A), C92(H92), 
 C68A(H68A), C2CA(H2CA), C67A(H67A), C4CA(H4CA), C65A(H65A), C1AA(H1AA), 
 C71(H71), C75(H75), C72(H72), C73(H73), C74(H74) 
;
_olex2_submission_special_instructions 'No special instructions were received'

loop_
_space_group_symop_operation_xyz
'x, y, z'
'-x, y+1/2, -z+1/2'
'-x, -y, -z'
'x, -y-1/2, z-1/2'

loop_
_atom_site_label
_atom_site_type_symbol
_atom_site_fract_x
_atom_site_fract_y
_atom_site_fract_z
_atom_site_U_iso_or_equiv
_atom_site_adp_type
_atom_site_occupancy
_atom_site_site_symmetry_order
_atom_site_calc_flag
_atom_site_refinement_flags_posn
_atom_site_refinement_flags_adp
_atom_site_refinement_flags_occupancy
_atom_site_disorder_assembly
_atom_site_disorder_group
Fe1 Fe -0.08711(7) -0.15720(2) -0.26668(5) 0.0430(2) Uani 1 1 d . . . . .
N1 N -0.2601(4) -0.17446(15) -0.2894(3) 0.0505(12) Uani 1 1 d . . . . .
N2 N -0.1603(4) -0.17814(12) -0.3918(3) 0.0546(12) Uani 1 1 d . . . . .
H2A H -0.100257 -0.195531 -0.384612 0.066 Uiso 1 1 calc R . . . .
H2B H -0.242445 -0.190009 -0.419483 0.066 Uiso 1 1 calc R . . . .
N3 N 0.1052(4) -0.14135(12) -0.2273(3) 0.0538(12) Uani 1 1 d . . . . .
H3A H 0.162049 -0.162045 -0.204538 0.065 Uiso 1 1 calc R . . . .
H3B H 0.095720 -0.132673 -0.274897 0.065 Uiso 1 1 calc R . . . .
N4 N -0.1589(4) -0.10639(12) -0.3358(3) 0.0496(12) Uani 1 1 d . . . . .
N5 N -0.0052(4) -0.13201(12) -0.1471(3) 0.0474(11) Uani 1 1 d . . . . .
N6 N -0.0210(4) -0.21227(13) -0.2110(3) 0.0632(13) Uani 1 1 d . . . . .
H6A H 0.009798 -0.225090 -0.235919 0.076 Uiso 1 1 calc R . . . .
H6B H 0.049497 -0.210290 -0.151810 0.076 Uiso 1 1 calc R . . . .
C1 C -0.0520(6) -0.13173(18) -0.1014(4) 0.0645(17) Uani 1 1 d . . . . .
H1 H -0.127836 -0.147654 -0.121346 0.077 Uiso 1 1 calc R . . . .
C2 C 0.0067(7) -0.1088(2) -0.0248(4) 0.0721(19) Uani 1 1 d . . . . .
H2 H -0.026741 -0.110808 0.006990 0.087 Uiso 1 1 calc R . . . .
C3 C 0.1106(7) -0.08380(19) 0.0036(4) 0.0741(19) Uani 1 1 d . . . . .
H3 H 0.146770 -0.067500 0.053004 0.089 Uiso 1 1 calc R . . . .
C4 C 0.1639(6) -0.08274(17) -0.0431(4) 0.0614(16) Uani 1 1 d . . . . .
C5 C 0.1058(6) -0.10857(15) -0.1166(4) 0.0463(14) Uani 1 1 d . . . . .
C6 C 0.1636(5) -0.11088(15) -0.1598(4) 0.0491(14) Uani 1 1 d . . . . .
C7 C 0.2669(7) -0.0863(2) -0.1366(5) 0.083(2) Uani 1 1 d . . . . .
H7 H 0.303247 -0.087312 -0.166825 0.100 Uiso 1 1 calc R . . . .
C8 C 0.3193(8) -0.0591(2) -0.0670(6) 0.118(3) Uani 1 1 d . . . . .
H8 H 0.388894 -0.041625 -0.052190 0.141 Uiso 1 1 calc R . . . .
C9 C 0.2698(8) -0.0578(2) -0.0205(5) 0.102(2) Uani 1 1 d . . . . .
H9 H 0.307500 -0.040000 0.026733 0.122 Uiso 1 1 calc R . . . .
C10 C -0.1360(6) -0.23408(18) -0.2263(4) 0.0537(15) Uani 1 1 d . . . . .
C11 C -0.1274(7) -0.2719(2) -0.2031(4) 0.0758(19) Uani 1 1 d . . . . .
H11 H -0.043756 -0.285503 -0.174015 0.091 Uiso 1 1 calc R . . . .
C12 C -0.2459(10) -0.2909(2) -0.2229(5) 0.086(2) Uani 1 1 d . . . . .
H12 H -0.242296 -0.317373 -0.209509 0.103 Uiso 1 1 calc R . . . .
C13 C -0.3663(9) -0.2696(2) -0.2623(5) 0.080(2) Uani 1 1 d . . . . .
H13 H -0.443526 -0.281951 -0.274227 0.096 Uiso 1 1 calc R . . . .
C14 C -0.3766(7) -0.2308(2) -0.2848(4) 0.0669(18) Uani 1 1 d . . . . .
C15 C -0.2591(6) -0.21205(19) -0.2683(3) 0.0501(15) Uani 1 1 d . . . . .
C16 C -0.3745(6) -0.15333(17) -0.3254(4) 0.0581(16) Uani 1 1 d . . . . .
H16 H -0.375420 -0.127219 -0.339931 0.070 Uiso 1 1 calc R . . . .
C17 C -0.4938(7) -0.1688(2) -0.3423(4) 0.076(2) Uani 1 1 d . . . . .
H17 H -0.571861 -0.153007 -0.367332 0.091 Uiso 1 1 calc R . . . .
C18 C -0.4958(7) -0.2065(3) -0.3226(4) 0.078(2) Uani 1 1 d . . . . .
H18 H -0.575067 -0.216730 -0.333528 0.094 Uiso 1 1 calc R . . . .
C19 C -0.1790(5) -0.10831(16) -0.4155(4) 0.0483(14) Uani 1 1 d . . . . .
C20 C -0.1756(5) -0.14586(16) -0.4452(4) 0.0485(14) Uani 1 1 d . . . . .
C21 C -0.1885(6) -0.1494(2) -0.5215(4) 0.076(2) Uani 1 1 d . . . . .
H21 H -0.186584 -0.174050 -0.541557 0.091 Uiso 1 1 calc R . . . .
C22 C -0.2045(8) -0.1158(3) -0.5689(5) 0.103(3) Uani 1 1 d . . . . .
H22 H -0.210900 -0.118366 -0.619913 0.123 Uiso 1 1 calc R . . . .
C23 C -0.2108(7) -0.0798(2) -0.5431(5) 0.095(2) Uani 1 1 d . . . . .
H23 H -0.223434 -0.058009 -0.576796 0.114 Uiso 1 1 calc R . . . .
C24 C -0.1985(6) -0.0751(2) -0.4649(5) 0.0750(19) Uani 1 1 d . . . . .
C25 C -0.2067(7) -0.0385(2) -0.4342(5) 0.092(2) Uani 1 1 d . . . . .
H25 H -0.221202 -0.015610 -0.465724 0.110 Uiso 1 1 calc R . . . .
C26 C -0.1931(7) -0.0370(2) -0.3578(5) 0.090(2) Uani 1 1 d . . . . .
H26 H -0.200497 -0.013136 -0.337540 0.108 Uiso 1 1 calc R . . . .
C27 C -0.1681(6) -0.07120(19) -0.3103(4) 0.0669(17) Uani 1 1 d . . . . .
H27 H -0.157109 -0.069350 -0.257562 0.080 Uiso 1 1 calc R . . . .
C28 C 0.4058(5) 0.22813(13) 0.0393(3) 0.0376(12) Uani 1 1 d . . . . .
C29 C 0.3408(6) 0.23124(15) 0.0777(4) 0.0517(15) Uani 1 1 d . . . . .
H29 H 0.394259 0.239690 0.137461 0.062 Uiso 1 1 calc R . . . .
C30 C 0.2027(6) 0.22256(16) 0.0324(4) 0.0581(16) Uani 1 1 d . . . . .
H30 H 0.164960 0.224869 0.061537 0.070 Uiso 1 1 calc R . . . .
C31 C 0.1206(6) 0.21048(17) -0.0558(5) 0.0663(17) Uani 1 1 d . . . . .
H31 H 0.027217 0.203894 -0.086773 0.080 Uiso 1 1 calc R . . . .
C32 C 0.1781(6) 0.20825(17) -0.0976(4) 0.0673(17) Uani 1 1 d . . . . .
H32 H 0.122637 0.200704 -0.158053 0.081 Uiso 1 1 calc R . . . .
C33 C 0.3176(6) 0.21709(15) -0.0512(4) 0.0526(15) Uani 1 1 d . . . . .
H33 H 0.353542 0.215584 -0.081521 0.063 Uiso 1 1 calc R . . . .
C34 C 0.6647(5) 0.21581(14) 0.1958(3) 0.0341(12) Uani 1 1 d . . . . .
C35 C 0.7916(5) 0.22896(15) 0.2752(4) 0.0464(14) Uani 1 1 d . . . . .
H35 H 0.827756 0.252622 0.273827 0.056 Uiso 1 1 calc R . . . .
C36 C 0.8670(5) 0.20818(18) 0.3568(4) 0.0528(15) Uani 1 1 d . . . . .
H36 H 0.949217 0.218595 0.408877 0.063 Uiso 1 1 calc R . . . .
C37 C 0.8193(7) 0.17244(19) 0.3596(4) 0.0605(17) Uani 1 1 d . . . . .
H37 H 0.869092 0.158510 0.413692 0.073 Uiso 1 1 calc R . . . .
C38 C 0.6982(6) 0.15718(16) 0.2828(4) 0.0503(14) Uani 1 1 d . . . . .
H38 H 0.666167 0.132658 0.283810 0.060 Uiso 1 1 calc R . . . .
C39 C 0.6246(5) 0.17882(15) 0.2040(3) 0.0422(13) Uani 1 1 d . . . . .
H39 H 0.542521 0.168043 0.152525 0.051 Uiso 1 1 calc R . . . .
C40 C 0.5997(6) 0.30358(16) 0.1924(4) 0.0618(16) Uani 1 1 d . . . . .
H40 H 0.628028 0.287123 0.240212 0.074 Uiso 1 1 calc R . . . .
C41 C 0.5858(7) 0.3431(2) 0.2006(5) 0.091(2) Uani 1 1 d . . . . .
H41 H 0.604379 0.352758 0.252792 0.109 Uiso 1 1 calc R . . . .
C42 C 0.5450(7) 0.3681(2) 0.1320(7) 0.099(3) Uani 1 1 d . . . . .
H42 H 0.536607 0.394842 0.137344 0.119 Uiso 1 1 calc R . . . .
C43 C 0.5163(6) 0.35345(18) 0.0549(5) 0.080(2) Uani 1 1 d . . . . .
H43 H 0.487686 0.370158 0.007402 0.096 Uiso 1 1 calc R . . . .
C44 C 0.5301(5) 0.31372(17) 0.0483(4) 0.0568(15) Uani 1 1 d . . . . .
H44 H 0.509315 0.304295 -0.004717 0.068 Uiso 1 1 calc R . . . .
C45 C 0.5734(5) 0.28707(15) 0.1165(4) 0.0436(13) Uani 1 1 d . . . . .
C46 C 0.6382(5) 0.22822(16) 0.0503(3) 0.0465(14) Uani 1 1 d . . . . .
C47 C 0.7190(5) 0.25338(18) 0.0420(4) 0.0616(16) Uani 1 1 d . . . . .
H47 H 0.735630 0.278833 0.064328 0.074 Uiso 1 1 calc R . . . .
C48 C 0.7751(6) 0.2416(3) 0.0016(4) 0.084(2) Uani 1 1 d . . . . .
H48 H 0.829232 0.259126 -0.001808 0.101 Uiso 1 1 calc R . . . .
C49 C 0.7529(8) 0.2048(3) -0.0333(5) 0.109(4) Uani 1 1 d . . . . .
H49 H 0.788035 0.197242 -0.062188 0.130 Uiso 1 1 calc R . . . .
C50 C 0.6775(8) 0.1799(2) -0.0242(4) 0.092(2) Uani 1 1 d . . . . .
H50 H 0.663099 0.154395 -0.046076 0.110 Uiso 1 1 calc R . . . .
C51 C 0.6211(6) 0.19071(17) 0.0164(4) 0.0628(17) Uani 1 1 d . . . . .
H51 H 0.570287 0.172353 0.021055 0.075 Uiso 1 1 calc R . . . .
B1 B 0.5711(6) 0.24017(17) 0.1002(4) 0.0397(15) Uani 1 1 d . . . . .
C52 C -0.543(3) 0.0185(10) -0.231(2) 0.050(5) Uani 0.5 1 d . U P A 1
C53 C -0.643(2) 0.0103(6) -0.2121(11) 0.077(4) Uani 0.5 1 d . U P A 1
H53 H -0.650(11) -0.018(3) -0.202(8) 0.092 Uiso 0.5 1 d R . P B 1
C54 C -0.711(2) 0.0387(6) -0.1993(12) 0.091(4) Uani 0.5 1 d . U P A 1
H54 H -0.785(13) 0.022(4) -0.200(9) 0.109 Uiso 0.5 1 d R . P C 1
C55 C -0.680(2) 0.0803(7) -0.1987(15) 0.078(5) Uani 0.5 1 d . U P A 1
H55 H -0.728799 0.100133 -0.196112 0.093 Uiso 0.5 1 calc R . P A 1
C56 C -0.576(2) 0.0886(9) -0.2021(19) 0.072(6) Uani 0.5 1 d . U P A 1
H56 H -0.544957 0.114424 -0.193753 0.087 Uiso 0.5 1 calc R . P A 1
C57 C -0.511(3) 0.0591(11) -0.2182(19) 0.057(5) Uani 0.5 1 d . U P A 1
H57 H -0.442004 0.067345 -0.220366 0.068 Uiso 0.5 1 calc R . P A 1
C58 C -0.3715(18) -0.0451(8) -0.0765(16) 0.069(5) Uani 0.5 1 d . U P A 1
H58 H -0.372578 -0.020665 -0.055263 0.082 Uiso 0.5 1 calc R . P A 1
C59 C -0.3189(19) -0.0766(6) -0.0150(15) 0.072(5) Uani 0.5 1 d . U P A 1
H59 H -0.288291 -0.072800 0.043236 0.086 Uiso 0.5 1 calc R . P A 1
C60 C -0.314(2) -0.1129(7) -0.0433(15) 0.055(5) Uani 0.5 1 d . U P A 1
H60 H -0.283905 -0.134305 -0.004855 0.066 Uiso 0.5 1 calc R . P A 1
C61 C -0.353(2) -0.1181(7) -0.1274(10) 0.051(4) Uani 0.5 1 d . U P A 1
H61 H -0.345068 -0.142852 -0.144318 0.062 Uiso 0.5 1 calc R . P A 1
C62 C -0.403(3) -0.0870(11) -0.1886(13) 0.046(4) Uani 0.5 1 d . U P A 1
H62 H -0.423746 -0.092032 -0.243768 0.055 Uiso 0.5 1 calc R . P A 1
C63 C -0.426(5) -0.0467(12) -0.172(2) 0.054(7) Uani 0.5 1 d . U P A 1
C64 C -0.5724(7) -0.03342(18) -0.3404(4) 0.0649(16) Uani 1 1 d . U . . .
C65 C -0.683(2) -0.0566(5) -0.3757(15) 0.084(5) Uani 0.5 1 d . U P D 1
H65 H -0.713323 -0.060509 -0.342141 0.100 Uiso 0.5 1 calc R . P D 1
C69 C -0.520(3) -0.0336(8) -0.393(2) 0.068(5) Uani 0.5 1 d . U P D 1
H69 H -0.437140 -0.020769 -0.369617 0.081 Uiso 0.5 1 calc R . P D 1
C61A C -0.336(2) -0.1137(7) -0.0937(12) 0.058(6) Uani 0.5 1 d . U P A 2
H61A H -0.308121 -0.138469 -0.097034 0.069 Uiso 0.5 1 calc R . P A 2
C60A C -0.324(2) -0.1030(8) -0.0207(15) 0.069(6) Uani 0.5 1 d . U P A 2
H60A H -0.285259 -0.120202 0.027670 0.082 Uiso 0.5 1 calc R . P A 2
C73A C -0.108(3) 0.0418(7) -0.1923(14) 0.064(4) Uani 0.5 1 d . U P A 2
H73A H -0.040710 0.050973 -0.195957 0.077 Uiso 0.5 1 calc R . P A 2
C74A C -0.212(2) 0.0526(7) -0.2352(13) 0.071(3) Uiso 0.5 1 d . U P A 2
H74A H -0.225383 0.076278 -0.264162 0.085 Uiso 0.5 1 calc R . P A 2
C59A C -0.3689(16) -0.0660(5) -0.0187(14) 0.064(4) Uani 0.5 1 d . U P A 2
H59A H -0.362632 -0.058685 0.030634 0.077 Uiso 0.5 1 calc R . P A 2
C62A C -0.391(3) -0.0875(11) -0.1620(13) 0.053(5) Uani 0.5 1 d . U P A 2
H62A H -0.405334 -0.095411 -0.213745 0.063 Uiso 0.5 1 calc R . P A 2
C72A C -0.078(4) 0.0134(8) -0.131(2) 0.061(6) Uani 0.5 1 d . U P A 2
H72A H 0.012569 0.005772 -0.081969 0.073 Uiso 0.5 1 calc R . P A 2
C0AA C -0.327(5) 0.0058(13) -0.221(3) 0.055(7) Uani 0.5 1 d . U P A 2
C66A C -0.810(2) -0.0583(6) -0.4697(15) 0.104(6) Uani 0.5 1 d . U P D 2
H66A H -0.902185 -0.063253 -0.495575 0.125 Uiso 0.5 1 calc R . P D 2
C69A C -0.541(4) -0.0436(8) -0.389(3) 0.080(8) Uani 0.5 1 d . U P D 2
H69A H -0.448735 -0.039218 -0.364764 0.096 Uiso 0.5 1 calc R . P D 2
C75A C -0.333(2) 0.0360(7) -0.2544(13) 0.070(4) Uiso 0.500(16) 1 d . U P A 2
H75A H -0.418109 0.048847 -0.294187 0.084 Uiso 0.500(16) 1 calc R . P A 2
B2 B -0.4723(7) -0.01409(18) -0.2377(4) 0.0510(16) Uani 1 1 d . U . . .
C63A C -0.426(5) -0.0513(12) -0.159(2) 0.046(5) Uani 0.5 1 d . U P A 2
C58A C -0.4231(16) -0.0399(7) -0.0893(16) 0.060(5) Uani 0.5 1 d . U P A 2
H58A H -0.456393 -0.015424 -0.089232 0.072 Uiso 0.5 1 calc R . P A 2
C56A C -0.619(2) 0.0837(9) -0.203(2) 0.076(8) Uani 0.5 1 d . U P A 2
H56A H -0.590903 0.109638 -0.186059 0.091 Uiso 0.5 1 calc R . P A 2
C55A C -0.7386(19) 0.0713(8) -0.2219(16) 0.082(5) Uani 0.5 1 d . U P A 2
H55A H -0.785927 0.086793 -0.209093 0.099 Uiso 0.5 1 calc R . P A 2
C57A C -0.538(3) 0.0582(12) -0.208(2) 0.060(5) Uani 0.5 1 d . U P A 2
H57A H -0.458109 0.067329 -0.197712 0.072 Uiso 0.5 1 calc R . P A 2
C54A C -0.784(2) 0.0383(6) -0.2573(13) 0.109(5) Uani 0.5 1 d . U P A 2
H54A H -0.873977 0.031332 -0.281244 0.131 Uiso 0.5 1 calc R . P A 2
C53A C -0.7026(19) 0.0110(6) -0.2625(13) 0.098(5) Uani 0.5 1 d . U P A 2
H53A H -0.739924 -0.013220 -0.290168 0.118 Uiso 0.5 1 calc R . P A 2
C52A C -0.573(3) 0.0203(10) -0.228(2) 0.051(5) Uani 0.5 1 d . U P A 2
C92 C -0.589(2) -0.0516(7) -0.4726(19) 0.079(5) Uani 0.5 1 d . U P D 1
H92 H -0.555369 -0.050173 -0.504214 0.095 Uiso 0.5 1 calc R . P D 1
C68A C -0.631(3) -0.0611(7) -0.477(2) 0.087(7) Uani 0.5 1 d . U P D 2
H68A H -0.598588 -0.066737 -0.508457 0.105 Uiso 0.5 1 calc R . P D 2
C2CA C -0.758(2) -0.0757(6) -0.4603(16) 0.100(6) Uani 0.5 1 d . U P D 1
H2CA H -0.838270 -0.090260 -0.483468 0.120 Uiso 0.5 1 calc R . P D 1
C67A C -0.762(2) -0.0690(9) -0.512(2) 0.100(8) Uani 0.5 1 d . U P D 2
H67A H -0.820561 -0.082167 -0.567104 0.120 Uiso 0.5 1 calc R . P D 2
C4CA C -0.708(2) -0.0719(8) -0.508(2) 0.086(6) Uani 0.5 1 d . U P D 1
H4CA H -0.756059 -0.083481 -0.564997 0.103 Uiso 0.5 1 calc R . P D 1
C65A C -0.720(2) -0.0396(5) -0.3857(16) 0.088(5) Uani 0.5 1 d . U P D 2
H65A H -0.755950 -0.030740 -0.358034 0.106 Uiso 0.5 1 calc R . P D 2
C1AA C -0.208(3) -0.0041(9) -0.151(3) 0.056(5) Uani 0.5 1 d . U P A 2
H1AA H -0.199142 -0.022218 -0.110979 0.068 Uiso 0.5 1 calc R . P A 2
C70 C -0.335(5) 0.0027(13) -0.210(3) 0.050(5) Uani 0.5 1 d . U P A 1
C71 C -0.184(3) -0.0111(10) -0.137(2) 0.054(5) Uani 0.5 1 d . U P A 1
H71 H -0.171182 -0.032690 -0.102392 0.065 Uiso 0.5 1 calc R . P A 1
C75 C -0.342(2) 0.0321(5) -0.2794(12) 0.061(4) Uani 0.5 1 d . U P A 1
H75 H -0.430588 0.037714 -0.333539 0.073 Uiso 0.5 1 calc R . P A 1
C72 C -0.077(4) 0.0041(8) -0.119(3) 0.061(6) Uani 0.5 1 d . U P A 1
H72 H 0.009152 -0.006764 -0.071720 0.073 Uiso 0.5 1 calc R . P A 1
C73 C -0.074(3) 0.0354(7) -0.1646(12) 0.067(5) Uani 0.5 1 d . U P A 1
H73 H 0.008489 0.048441 -0.141812 0.080 Uiso 0.5 1 calc R . P A 1
C74 C -0.233(2) 0.0488(6) -0.2655(11) 0.071(4) Uani 0.5 1 d . U P A 1
H74 H -0.241561 0.066051 -0.306405 0.085 Uiso 0.5 1 calc R . P A 1

loop_
_atom_site_aniso_label
_atom_site_aniso_U_11
_atom_site_aniso_U_22
_atom_site_aniso_U_33
_atom_site_aniso_U_23
_atom_site_aniso_U_13
_atom_site_aniso_U_12
Fe1 0.0386(5) 0.0516(5) 0.0404(5) -0.0012(4) 0.0258(4) 0.0031(4)
N1 0.040(3) 0.069(4) 0.039(3) -0.008(3) 0.024(3) 0.008(3)
N2 0.049(3) 0.053(3) 0.062(3) 0.003(3) 0.035(3) 0.010(2)
N3 0.049(3) 0.061(3) 0.057(3) -0.004(3) 0.036(3) 0.001(2)
N4 0.048(3) 0.047(3) 0.055(3) 0.001(3) 0.033(3) 0.011(2)
N5 0.041(3) 0.053(3) 0.051(3) -0.003(2) 0.030(3) 0.005(2)
N6 0.054(3) 0.086(4) 0.052(3) 0.020(3) 0.034(3) 0.017(3)
C1 0.064(4) 0.084(5) 0.063(4) -0.018(4) 0.048(4) 0.000(3)
C2 0.067(5) 0.104(6) 0.052(4) -0.018(4) 0.041(4) 0.005(4)
C3 0.081(5) 0.072(5) 0.066(4) -0.029(4) 0.045(4) -0.004(4)
C4 0.057(4) 0.056(4) 0.058(4) -0.016(4) 0.030(4) -0.009(3)
C5 0.041(4) 0.044(4) 0.046(4) -0.003(3) 0.024(3) 0.004(3)
C6 0.046(4) 0.042(4) 0.054(4) -0.009(3) 0.029(3) -0.008(3)
C7 0.088(5) 0.087(5) 0.087(5) -0.023(5) 0.060(5) -0.041(4)
C8 0.127(7) 0.107(7) 0.134(7) -0.060(6) 0.091(6) -0.083(6)
C9 0.121(7) 0.092(6) 0.095(6) -0.048(5) 0.070(6) -0.049(5)
C10 0.064(5) 0.057(4) 0.041(4) 0.005(3) 0.034(4) 0.000(4)
C11 0.099(6) 0.080(5) 0.054(4) 0.004(4) 0.051(4) 0.005(4)
C12 0.132(7) 0.066(5) 0.074(5) -0.008(4) 0.072(6) -0.017(5)
C13 0.108(7) 0.085(6) 0.069(5) -0.027(5) 0.066(5) -0.036(5)
C14 0.085(5) 0.089(6) 0.048(4) -0.034(4) 0.052(4) -0.029(5)
C15 0.052(4) 0.069(4) 0.031(3) -0.016(3) 0.027(3) -0.014(4)
C16 0.043(4) 0.082(5) 0.050(4) -0.009(3) 0.030(3) 0.005(4)
C17 0.052(5) 0.113(6) 0.060(4) -0.015(5) 0.035(4) -0.001(4)
C18 0.059(5) 0.133(7) 0.066(5) -0.052(5) 0.050(4) -0.039(5)
C19 0.042(4) 0.050(4) 0.049(4) 0.008(3) 0.027(3) 0.008(3)
C20 0.036(3) 0.055(4) 0.037(3) 0.001(3) 0.015(3) 0.008(3)
C21 0.075(5) 0.093(6) 0.037(4) 0.011(4) 0.025(4) 0.028(4)
C22 0.131(7) 0.110(7) 0.062(5) 0.029(5) 0.059(5) 0.041(6)
C23 0.114(6) 0.088(6) 0.076(5) 0.038(5) 0.057(5) 0.022(5)
C24 0.075(5) 0.063(5) 0.079(5) 0.022(4) 0.045(4) 0.025(4)
C25 0.106(6) 0.054(5) 0.099(6) 0.026(5) 0.057(5) 0.012(4)
C26 0.098(6) 0.050(5) 0.108(6) 0.005(5) 0.060(5) 0.019(4)
C27 0.080(5) 0.054(4) 0.074(4) -0.006(4) 0.052(4) 0.014(4)
C28 0.047(4) 0.025(3) 0.033(3) 0.010(2) 0.022(3) 0.012(2)
C29 0.040(4) 0.062(4) 0.042(3) -0.003(3) 0.021(3) 0.007(3)
C30 0.042(4) 0.071(4) 0.058(4) 0.001(4) 0.030(4) 0.004(3)
C31 0.039(4) 0.064(4) 0.068(5) 0.017(4) 0.021(4) -0.001(3)
C32 0.057(5) 0.081(5) 0.037(4) 0.004(3) 0.017(4) -0.008(4)
C33 0.047(4) 0.065(4) 0.039(4) 0.007(3) 0.023(3) 0.002(3)
C34 0.034(3) 0.034(3) 0.039(3) -0.005(3) 0.025(3) 0.002(3)
C35 0.041(4) 0.054(4) 0.049(4) -0.009(3) 0.031(3) -0.007(3)
C36 0.035(4) 0.080(5) 0.031(3) 0.000(3) 0.015(3) 0.007(3)
C37 0.057(5) 0.087(5) 0.054(4) 0.026(4) 0.043(4) 0.025(4)
C38 0.047(4) 0.057(4) 0.059(4) 0.012(4) 0.039(4) 0.008(3)
C39 0.035(3) 0.048(4) 0.039(3) -0.001(3) 0.022(3) 0.003(3)
C40 0.068(4) 0.041(4) 0.071(4) -0.007(3) 0.041(4) 0.005(3)
C41 0.092(6) 0.063(5) 0.093(6) -0.022(5) 0.048(5) 0.005(5)
C42 0.070(5) 0.031(4) 0.130(7) -0.038(5) 0.033(5) -0.010(4)
C43 0.064(5) 0.036(4) 0.093(6) 0.007(4) 0.028(4) -0.006(3)
C44 0.049(4) 0.047(4) 0.063(4) 0.000(4) 0.030(3) -0.005(3)
C45 0.041(3) 0.041(3) 0.049(3) -0.008(3) 0.028(3) -0.005(3)
C46 0.044(3) 0.056(4) 0.036(3) 0.017(3) 0.024(3) 0.018(3)
C47 0.050(4) 0.086(5) 0.053(4) 0.021(4) 0.034(4) 0.016(3)
C48 0.056(4) 0.149(8) 0.060(5) 0.052(5) 0.043(4) 0.046(5)
C49 0.088(6) 0.201(11) 0.050(5) 0.035(6) 0.050(5) 0.074(7)
C50 0.107(6) 0.112(7) 0.050(4) 0.013(4) 0.047(5) 0.063(5)
C51 0.084(5) 0.062(4) 0.053(4) 0.012(3) 0.049(4) 0.025(4)
B1 0.040(4) 0.043(4) 0.033(4) 0.001(3) 0.022(3) 0.005(3)
C52 0.072(9) 0.053(7) 0.061(6) 0.010(6) 0.059(6) 0.003(7)
C53 0.090(10) 0.079(7) 0.067(7) 0.004(8) 0.052(7) 0.012(8)
C54 0.093(10) 0.098(8) 0.082(8) 0.003(8) 0.055(7) 0.007(8)
C55 0.080(11) 0.085(9) 0.095(8) 0.004(7) 0.069(8) 0.012(9)
C56 0.083(10) 0.074(9) 0.079(7) 0.005(6) 0.061(7) 0.014(8)
C57 0.075(9) 0.061(7) 0.059(7) 0.004(6) 0.054(6) 0.009(8)
C58 0.084(9) 0.050(8) 0.048(7) 0.006(6) 0.031(8) -0.002(8)
C59 0.082(8) 0.061(8) 0.054(6) 0.010(7) 0.034(6) 0.015(8)
C60 0.063(7) 0.058(9) 0.055(8) 0.015(8) 0.042(7) 0.003(6)
C61 0.059(7) 0.046(7) 0.052(9) 0.013(8) 0.036(7) -0.001(6)
C62 0.061(7) 0.044(7) 0.041(8) 0.009(8) 0.036(7) -0.001(6)
C63 0.061(6) 0.041(8) 0.046(9) 0.002(7) 0.027(8) -0.010(7)
C64 0.077(4) 0.053(4) 0.054(4) 0.007(3) 0.037(4) 0.005(3)
C65 0.092(9) 0.081(10) 0.065(7) 0.011(8) 0.044(7) -0.004(7)
C69 0.078(8) 0.066(11) 0.061(7) -0.003(8) 0.045(6) 0.006(8)
C61A 0.067(7) 0.051(7) 0.050(9) 0.015(9) 0.035(8) 0.000(5)
C60A 0.072(7) 0.055(9) 0.059(8) 0.015(8) 0.032(7) -0.003(8)
C73A 0.069(8) 0.056(8) 0.082(9) 0.023(7) 0.054(7) 0.014(7)
C59A 0.062(8) 0.061(9) 0.065(6) 0.021(7) 0.038(6) 0.003(6)
C62A 0.063(7) 0.044(7) 0.044(9) 0.010(9) 0.031(8) -0.005(6)
C72A 0.076(7) 0.048(11) 0.063(9) 0.016(9) 0.046(7) 0.018(9)
C0AA 0.078(7) 0.034(7) 0.058(9) 0.011(7) 0.045(7) 0.004(6)
C66A 0.092(10) 0.092(10) 0.081(8) -0.005(8) 0.034(8) -0.008(8)
C69A 0.085(9) 0.071(10) 0.065(7) -0.003(8) 0.038(7) 0.013(8)
B2 0.064(4) 0.037(4) 0.047(4) 0.013(3) 0.033(3) 0.010(3)
C63A 0.061(6) 0.036(8) 0.035(7) 0.017(6) 0.027(6) -0.005(6)
C58A 0.053(8) 0.049(8) 0.056(7) 0.019(6) 0.025(7) -0.004(7)
C56A 0.074(11) 0.075(8) 0.090(7) -0.001(6) 0.057(8) 0.016(9)
C55A 0.073(10) 0.086(9) 0.093(8) -0.005(8) 0.055(8) 0.017(8)
C57A 0.061(9) 0.066(7) 0.078(8) 0.008(7) 0.056(6) 0.014(7)
C54A 0.076(10) 0.113(9) 0.119(9) 0.001(9) 0.053(8) 0.018(8)
C53A 0.079(10) 0.080(8) 0.108(9) -0.004(8) 0.046(8) 0.011(7)
C52A 0.060(9) 0.057(6) 0.063(6) 0.001(6) 0.053(7) 0.014(7)
C92 0.088(10) 0.077(10) 0.068(7) -0.003(7) 0.048(7) 0.001(7)
C68A 0.086(10) 0.076(10) 0.077(7) -0.014(7) 0.041(8) 0.010(8)
C2CA 0.100(10) 0.084(9) 0.075(7) 0.004(8) 0.036(8) -0.006(7)
C67A 0.096(11) 0.090(9) 0.072(8) -0.009(8) 0.033(10) -0.001(9)
C4CA 0.088(11) 0.081(8) 0.071(8) -0.013(7) 0.042(9) 0.007(9)
C65A 0.096(9) 0.081(10) 0.070(8) 0.005(9) 0.044(7) -0.004(8)
C1AA 0.077(9) 0.040(10) 0.059(9) 0.017(7) 0.047(7) 0.016(7)
C70 0.080(7) 0.039(8) 0.052(7) 0.019(6) 0.051(6) 0.025(6)
C71 0.078(9) 0.035(9) 0.056(9) 0.011(7) 0.046(7) 0.019(7)
C75 0.091(7) 0.050(7) 0.066(7) 0.033(6) 0.061(6) 0.031(6)
C72 0.077(7) 0.038(10) 0.066(9) 0.022(8) 0.045(7) 0.019(8)
C73 0.077(8) 0.046(8) 0.066(9) 0.035(7) 0.040(7) 0.032(7)
C74 0.094(7) 0.060(7) 0.071(8) 0.034(7) 0.059(7) 0.029(6)

loop_
_atom_type_symbol
_atom_type_description
_atom_type_scat_dispersion_real
_atom_type_scat_dispersion_imag
_atom_type_scat_source
C C 0.0033 0.0016 'International Tables Vol C Tables 4.2.6.8 and 6.1.1.4'
H H 0.0000 0.0000 'International Tables Vol C Tables 4.2.6.8 and 6.1.1.4'
B B 0.0013 0.0007 'International Tables Vol C Tables 4.2.6.8 and 6.1.1.4'
Fe Fe 0.3463 0.8444 'International Tables Vol C Tables 4.2.6.8 and 6.1.1.4'
N N 0.0061 0.0033 'International Tables Vol C Tables 4.2.6.8 and 6.1.1.4'

loop_
_geom_angle_atom_site_label_1
_geom_angle_atom_site_label_2
_geom_angle_atom_site_label_3
_geom_angle
N1 Fe1 N2 91.40(16)
N1 Fe1 N3 173.17(18)
N1 Fe1 N4 98.40(18)
N1 Fe1 N5 94.06(17)
N1 Fe1 N6 82.06(18)
N3 Fe1 N2 93.97(16)
N4 Fe1 N2 81.47(17)
N4 Fe1 N3 86.59(16)
N4 Fe1 N5 94.16(17)
N4 Fe1 N6 172.71(18)
N5 Fe1 N2 173.46(17)
N5 Fe1 N3 80.86(17)
N5 Fe1 N6 93.06(17)
N6 Fe1 N2 91.25(17)
N6 Fe1 N3 93.59(17)
C15 N1 Fe1 114.5(3)
C16 N1 Fe1 126.9(4)
C16 N1 C15 118.6(5)
Fe1 N2 H2A 109.9
Fe1 N2 H2B 109.9
H2A N2 H2B 108.3
C20 N2 Fe1 108.8(3)
C20 N2 H2A 109.9
C20 N2 H2B 109.9
Fe1 N3 H3A 109.9
Fe1 N3 H3B 109.9
H3A N3 H3B 108.3
C6 N3 Fe1 108.8(3)
C6 N3 H3A 109.9
C6 N3 H3B 109.9
C19 N4 Fe1 112.3(3)
C27 N4 Fe1 130.0(4)
C27 N4 C19 116.8(5)
C1 N5 Fe1 129.7(4)
C1 N5 C5 117.3(5)
C5 N5 Fe1 112.5(3)
Fe1 N6 H6A 109.6
Fe1 N6 H6B 109.6
H6A N6 H6B 108.1
C10 N6 Fe1 110.2(3)
C10 N6 H6A 109.6
C10 N6 H6B 109.6
N5 C1 H1 118.5
N5 C1 C2 123.1(6)
C2 C1 H1 118.5
C1 C2 H2 119.6
C3 C2 C1 120.8(6)
C3 C2 H2 119.6
C2 C3 H3 120.8
C2 C3 C4 118.4(6)
C4 C3 H3 120.8
C3 C4 C5 117.9(5)
C9 C4 C3 123.4(6)
C9 C4 C5 118.7(6)
N5 C5 C4 122.3(5)
N5 C5 C6 118.0(5)
C6 C5 C4 119.8(5)
C5 C6 N3 114.6(4)
C7 C6 N3 125.1(5)
C7 C6 C5 120.3(5)
C6 C7 H7 120.1
C6 C7 C8 119.7(6)
C8 C7 H7 120.1
C7 C8 H8 119.5
C9 C8 C7 120.9(6)
C9 C8 H8 119.5
C4 C9 H9 119.8
C8 C9 C4 120.3(6)
C8 C9 H9 119.8
C11 C10 N6 124.0(6)
C11 C10 C15 122.0(6)
C15 C10 N6 114.0(5)
C10 C11 H11 120.0
C10 C11 C12 120.0(6)
C12 C11 H11 120.0
C11 C12 H12 120.6
C13 C12 C11 118.7(7)
C13 C12 H12 120.6
C12 C13 H13 118.8
C12 C13 C14 122.3(7)
C14 C13 H13 118.8
C13 C14 C15 118.9(7)
C13 C14 C18 125.4(7)
C18 C14 C15 115.7(7)
N1 C15 C10 118.8(5)
N1 C15 C14 123.2(6)
C10 C15 C14 118.0(6)
N1 C16 H16 118.8
N1 C16 C17 122.5(6)
C17 C16 H16 118.8
C16 C17 H17 120.0
C18 C17 C16 120.1(6)
C18 C17 H17 120.0
C14 C18 H18 120.0
C17 C18 C14 120.0(6)
C17 C18 H18 120.0
N4 C19 C20 117.2(5)
N4 C19 C24 122.8(5)
C24 C19 C20 119.9(5)
C19 C20 N2 115.7(5)
C21 C20 N2 124.5(5)
C21 C20 C19 119.8(6)
C20 C21 H21 120.2
C20 C21 C22 119.6(6)
C22 C21 H21 120.2
C21 C22 H22 119.1
C23 C22 C21 121.8(7)
C23 C22 H22 119.1
C22 C23 H23 119.9
C22 C23 C24 120.1(7)
C24 C23 H23 119.9
C19 C24 C23 118.7(6)
C19 C24 C25 117.6(6)
C25 C24 C23 123.7(7)
C24 C25 H25 120.4
C26 C25 C24 119.1(7)
C26 C25 H25 120.4
C25 C26 H26 120.1
C25 C26 C27 119.8(6)
C27 C26 H26 120.1
N4 C27 C26 123.7(6)
N4 C27 H27 118.1
C26 C27 H27 118.1
C29 C28 B1 118.9(4)
C33 C28 C29 114.6(5)
C33 C28 B1 126.4(4)
C28 C29 H29 118.2
C30 C29 C28 123.6(5)
C30 C29 H29 118.2
C29 C30 H30 120.1
C31 C30 C29 119.9(5)
C31 C30 H30 120.1
C30 C31 H31 120.6
C30 C31 C32 118.8(5)
C32 C31 H31 120.6
C31 C32 H32 119.6
C31 C32 C33 120.8(5)
C33 C32 H32 119.6
C28 C33 H33 118.9
C32 C33 C28 122.2(5)
C32 C33 H33 118.9
C35 C34 C39 113.7(5)
C35 C34 B1 124.2(4)
C39 C34 B1 122.1(4)
C34 C35 H35 118.5
C34 C35 C36 123.0(5)
C36 C35 H35 118.5
C35 C36 H36 120.2
C37 C36 C35 119.7(5)
C37 C36 H36 120.2
C36 C37 H37 120.0
C36 C37 C38 120.0(5)
C38 C37 H37 120.0
C37 C38 H38 120.6
C37 C38 C39 118.8(5)
C39 C38 H38 120.6
C34 C39 H39 117.7
C38 C39 C34 124.7(5)
C38 C39 H39 117.7
C41 C40 H40 118.3
C41 C40 C45 123.4(6)
C45 C40 H40 118.3
C40 C41 H41 120.1
C42 C41 C40 119.8(7)
C42 C41 H41 120.1
C41 C42 H42 120.3
C41 C42 C43 119.5(6)
C43 C42 H42 120.3
C42 C43 H43 120.3
C42 C43 C44 119.5(7)
C44 C43 H43 120.3
C43 C44 H44 118.2
C43 C44 C45 123.5(6)
C45 C44 H44 118.2
C40 C45 B1 124.2(5)
C44 C45 C40 114.3(5)
C44 C45 B1 120.9(5)
C47 C46 B1 124.5(5)
C51 C46 C47 114.8(5)
C51 C46 B1 120.7(5)
C46 C47 H47 119.0
C48 C47 C46 122.1(6)
C48 C47 H47 119.0
C47 C48 H48 119.2
C49 C48 C47 121.6(7)
C49 C48 H48 119.2
C48 C49 H49 121.4
C50 C49 C48 117.2(7)
C50 C49 H49 121.4
C49 C50 H50 118.7
C49 C50 C51 122.6(8)
C51 C50 H50 118.7
C46 C51 H51 119.1
C50 C51 C46 121.8(6)
C50 C51 H51 119.1
C28 B1 C34 110.2(4)
C28 B1 C46 112.5(4)
C34 B1 C46 105.0(4)
C45 B1 C28 104.2(4)
C45 B1 C34 111.7(4)
C45 B1 C46 113.4(4)
C57 C52 C53 108(2)
C57 C52 B2 130(2)
B2 C52 C53 120(2)
C52 C53 H53 114(6)
C54 C53 C52 126(2)
C54 C53 H53 120(6)
C53 C54 H54 103(7)
C53 C54 C55 119.0(18)
C55 C54 H54 137(7)
C54 C55 H55 121.6
C56 C55 C54 117(2)
C56 C55 H55 121.6
C55 C56 H56 118.8
C55 C56 C57 122(2)
C57 C56 H56 118.8
C52 C57 C56 126(2)
C52 C57 H57 116.8
C56 C57 H57 116.8
C59 C58 H58 116.5
C59 C58 C63 127(3)
C63 C58 H58 116.5
C58 C59 H59 120.9
C60 C59 C58 118(2)
C60 C59 H59 120.9
C59 C60 H60 119.6
C59 C60 C61 121(2)
C61 C60 H60 119.6
C60 C61 H61 119.2
C60 C61 C62 122(2)
C62 C61 H61 119.2
C61 C62 H62 117.7
C61 C62 C63 125(2)
C63 C62 H62 117.7
C58 C63 B2 130(4)
C62 C63 C58 107(2)
C62 C63 B2 122(3)
C65 C64 C69 113.5(16)
C65 C64 B2 126.1(12)
C69 C64 B2 118.9(12)
C69A C64 B2 129.4(16)
C69A C64 C65A 112.3(19)
C65A C64 B2 118.3(11)
C64 C65 H65 117.8
C64 C65 C2CA 124(2)
C2CA C65 H65 117.8
C64 C69 H69 118.9
C92 C69 C64 122(2)
C92 C69 H69 118.9
C60A C61A H61A 120.9
C60A C61A C62A 118(2)
C62A C61A H61A 120.9
C61A C60A H60A 120.4
C61A C60A C59A 119(2)
C59A C60A H60A 120.4
C74A C73A H73A 121.9
C74A C73A C72A 116(3)
C72A C73A H73A 121.9
C73A C74A H74A 115.6
C73A C74A C75A 129(3)
C75A C74A H74A 115.6
C60A C59A H59A 119.6
C58A C59A C60A 121(2)
C58A C59A H59A 119.6
C61A C62A H62A 118.2
C63A C62A C61A 124(2)
C63A C62A H62A 118.2
C73A C72A H72A 123.4
C73A C72A C1AA 113(3)
C1AA C72A H72A 123.4
C75A C0AA B2 123(4)
C75A C0AA C1AA 115(4)
C1AA C0AA B2 118(3)
C67A C66A H66A 120.2
C67A C66A C65A 120(2)
C65A C66A H66A 120.2
C64 C69A H69A 116.3
C64 C69A C68A 127(3)
C68A C69A H69A 116.3
C74A C75A H75A 119.3
C0AA C75A C74A 121(3)
C0AA C75A H75A 119.3
C52 B2 C63 115(3)
C52 B2 C64 111.5(13)
C52 B2 C70 106(2)
C63 B2 C64 107.6(16)
C63 B2 C70 104(3)
C64 B2 C0AA 106.5(15)
C64 B2 C63A 108.7(14)
C64 B2 C52A 109.7(11)
C0AA B2 C63A 112(2)
C0AA B2 C52A 115(2)
C63A B2 C52A 104(2)
C70 B2 C64 112.9(16)
C62A C63A B2 125(3)
C62A C63A C58A 120(3)
C58A C63A B2 115(3)
C59A C58A H58A 121.1
C63A C58A C59A 118(3)
C63A C58A H58A 121.1
C55A C56A H56A 119.8
C55A C56A C57A 120(2)
C57A C56A H56A 119.8
C56A C55A H55A 121.1
C54A C55A C56A 118(2)
C54A C55A H55A 121.1
C56A C57A H57A 119.8
C52A C57A C56A 120(2)
C52A C57A H57A 119.8
C55A C54A H54A 118.7
C55A C54A C53A 123(2)
C53A C54A H54A 118.7
C54A C53A H53A 120.3
C52A C53A C54A 119(2)
C52A C53A H53A 120.3
C57A C52A B2 122(2)
C53A C52A B2 119(3)
C53A C52A C57A 117(2)
C69 C92 H92 119.4
C69 C92 C4CA 121(3)
C4CA C92 H92 119.4
C69A C68A H68A 121.0
C67A C68A C69A 118(3)
C67A C68A H68A 121.0
C65 C2CA H2CA 121.1
C4CA C2CA C65 118(2)
C4CA C2CA H2CA 121.1
C66A C67A C68A 121(3)
C66A C67A H67A 119.7
C68A C67A H67A 119.7
C92 C4CA C2CA 120(3)
C92 C4CA H4CA 119.8
C2CA C4CA H4CA 119.8
C64 C65A H65A 119.1
C66A C65A C64 122(2)
C66A C65A H65A 119.1
C72A C1AA H1AA 119.8
C0AA C1AA C72A 120(3)
C0AA C1AA H1AA 119.8
B2 C70 C75 118(3)
C71 C70 B2 130(3)
C71 C70 C75 110(4)
C70 C71 H71 117.1
C72 C71 C70 126(3)
C72 C71 H71 117.1
C70 C75 H75 117.3
C74 C75 C70 125(2)
C74 C75 H75 117.3
C71 C72 H72 116.9
C71 C72 C73 126(3)
C73 C72 H72 116.9
C72 C73 H73 122.0
C72 C73 C74 116(3)
C74 C73 H73 122.0
C75 C74 C73 113.7(17)
C75 C74 H74 123.1
C73 C74 H74 123.1

loop_
_geom_bond_atom_site_label_1
_geom_bond_atom_site_label_2
_geom_bond_distance
Fe1 N1 1.982(4)
Fe1 N2 2.073(4)
Fe1 N3 2.059(4)
Fe1 N4 2.010(4)
Fe1 N5 2.011(4)
Fe1 N6 2.054(4)
N1 C15 1.341(6)
N1 C16 1.325(6)
N2 H2A 0.8900
N2 H2B 0.8900
N2 C20 1.430(6)
N3 H3A 0.8900
N3 H3B 0.8900
N3 C6 1.442(6)
N4 C19 1.381(6)
N4 C27 1.325(6)
N5 C1 1.319(6)
N5 C5 1.358(6)
N6 H6A 0.8900
N6 H6B 0.8900
N6 C10 1.460(6)
C1 H1 0.9300
C1 C2 1.391(7)
C2 H2 0.9300
C2 C3 1.335(7)
C3 H3 0.9300
C3 C4 1.407(7)
C4 C5 1.407(7)
C4 C9 1.380(8)
C5 C6 1.397(6)
C6 C7 1.347(7)
C7 H7 0.9300
C7 C8 1.398(8)
C8 H8 0.9300
C8 C9 1.363(8)
C9 H9 0.9300
C10 C11 1.344(7)
C10 C15 1.405(7)
C11 H11 0.9300
C11 C12 1.416(8)
C12 H12 0.9300
C12 C13 1.373(8)
C13 H13 0.9300
C13 C14 1.373(8)
C14 C15 1.425(7)
C14 C18 1.424(8)
C16 H16 0.9300
C16 C17 1.397(7)
C17 H17 0.9300
C17 C18 1.343(8)
C18 H18 0.9300
C19 C20 1.412(7)
C19 C24 1.394(7)
C20 C21 1.366(7)
C21 H21 0.9300
C21 C22 1.395(8)
C22 H22 0.9300
C22 C23 1.341(9)
C23 H23 0.9300
C23 C24 1.412(8)
C24 C25 1.410(9)
C25 H25 0.9300
C25 C26 1.360(8)
C26 H26 0.9300
C26 C27 1.386(8)
C27 H27 0.9300
C28 C29 1.395(6)
C28 C33 1.388(6)
C28 B1 1.637(7)
C29 H29 0.9300
C29 C30 1.369(6)
C30 H30 0.9300
C30 C31 1.367(7)
C31 H31 0.9300
C31 C32 1.369(7)
C32 H32 0.9300
C32 C33 1.381(7)
C33 H33 0.9300
C34 C35 1.393(6)
C34 C39 1.399(6)
C34 B1 1.638(7)
C35 H35 0.9300
C35 C36 1.399(7)
C36 H36 0.9300
C36 C37 1.369(7)
C37 H37 0.9300
C37 C38 1.370(7)
C38 H38 0.9300
C38 C39 1.379(6)
C39 H39 0.9300
C40 H40 0.9300
C40 C41 1.380(8)
C40 C45 1.388(6)
C41 H41 0.9300
C41 C42 1.363(9)
C42 H42 0.9300
C42 C43 1.372(9)
C43 H43 0.9300
C43 C44 1.380(7)
C44 H44 0.9300
C44 C45 1.387(7)
C45 B1 1.625(7)
C46 C47 1.401(7)
C46 C51 1.387(7)
C46 B1 1.663(7)
C47 H47 0.9300
C47 C48 1.386(7)
C48 H48 0.9300
C48 C49 1.361(10)
C49 H49 0.9300
C49 C50 1.352(10)
C50 H50 0.9300
C50 C51 1.382(7)
C51 H51 0.9300
C52 C53 1.52(3)
C52 C57 1.42(4)
C52 B2 1.47(3)
C53 H53 1.01(11)
C53 C54 1.40(2)
C54 H54 1.07(11)
C54 C55 1.47(3)
C55 H55 0.9300
C55 C56 1.36(3)
C56 H56 0.9300
C56 C57 1.43(4)
C57 H57 0.9300
C58 H58 0.9300
C58 C59 1.41(3)
C58 C63 1.49(5)
C59 H59 0.9300
C59 C60 1.37(3)
C60 H60 0.9300
C60 C61 1.37(2)
C61 H61 0.9300
C61 C62 1.40(3)
C62 H62 0.9300
C62 C63 1.48(6)
C63 B2 1.50(3)
C64 C65 1.34(2)
C64 C69 1.50(4)
C64 C69A 1.26(5)
C64 B2 1.654(8)
C64 C65A 1.46(2)
C65 H65 0.9300
C65 C2CA 1.41(3)
C69 H69 0.9300
C69 C92 1.33(4)
C61A H61A 0.9300
C61A C60A 1.35(3)
C61A C62A 1.36(3)
C60A H60A 0.9300
C60A C59A 1.39(3)
C73A H73A 0.9300
C73A C74A 1.06(3)
C73A C72A 1.38(3)
C74A H74A 0.9300
C74A C75A 1.41(3)
C59A H59A 0.9300
C59A C58A 1.38(3)
C62A H62A 0.9300
C62A C63A 1.32(6)
C72A H72A 0.9300
C72A C1AA 1.52(6)
C0AA C75A 1.20(5)
C0AA B2 1.74(5)
C0AA C1AA 1.25(5)
C66A H66A 0.9300
C66A C67A 1.32(3)
C66A C65A 1.40(2)
C69A H69A 0.9300
C69A C68A 1.43(4)
C75A H75A 0.9300
B2 C63A 1.76(3)
B2 C52A 1.81(3)
B2 C70 1.53(5)
C63A C58A 1.36(6)
C58A H58A 0.9300
C56A H56A 0.9300
C56A C55A 1.35(3)
C56A C57A 1.37(4)
C55A H55A 0.9300
C55A C54A 1.25(3)
C57A H57A 0.9300
C57A C52A 1.34(4)
C54A H54A 0.9300
C54A C53A 1.42(2)
C53A H53A 0.9300
C53A C52A 1.32(3)
C92 H92 0.9300
C92 C4CA 1.35(3)
C68A H68A 0.9300
C68A C67A 1.33(3)
C2CA H2CA 0.9300
C2CA C4CA 1.41(4)
C67A H67A 0.9300
C4CA H4CA 0.9300
C65A H65A 0.9300
C1AA H1AA 0.9300
C70 C71 1.53(5)
C70 C75 1.62(4)
C71 H71 0.9300
C71 C72 1.26(5)
C75 H75 0.9300
C75 C74 1.33(3)
C72 H72 0.9300
C72 C73 1.39(4)
C73 H73 0.9300
C73 C74 1.73(3)
C74 H74 0.9300

loop_
_geom_torsion_atom_site_label_1
_geom_torsion_atom_site_label_2
_geom_torsion_atom_site_label_3
_geom_torsion_atom_site_label_4
_geom_torsion
Fe1 N1 C15 C10 5.2(6)
Fe1 N1 C15 C14 -175.9(4)
Fe1 N1 C16 C17 177.1(4)
Fe1 N2 C20 C19 -17.5(5)
Fe1 N2 C20 C21 163.4(4)
Fe1 N3 C6 C5 20.0(5)
Fe1 N3 C6 C7 -161.0(5)
Fe1 N4 C19 C20 12.7(5)
Fe1 N4 C19 C24 -165.6(4)
Fe1 N4 C27 C26 166.4(5)
Fe1 N5 C1 C2 -171.4(4)
Fe1 N5 C5 C4 168.6(4)
Fe1 N5 C5 C6 -12.0(6)
Fe1 N6 C10 C11 175.3(5)
Fe1 N6 C10 C15 -4.5(5)
N1 C16 C17 C18 -0.4(9)
N2 C20 C21 C22 179.3(5)
N3 C6 C7 C8 -177.0(6)
N4 C19 C20 N2 3.8(7)
N4 C19 C20 C21 -177.0(5)
N4 C19 C24 C23 176.7(5)
N4 C19 C24 C25 -4.2(9)
N5 C1 C2 C3 3.8(9)
N5 C5 C6 N3 -5.9(7)
N5 C5 C6 C7 175.1(5)
N6 C10 C11 C12 -178.2(5)
N6 C10 C15 N1 -0.3(7)
N6 C10 C15 C14 -179.2(4)
C1 N5 C5 C4 -4.4(7)
C1 N5 C5 C6 175.0(5)
C1 C2 C3 C4 -3.2(9)
C2 C3 C4 C5 -0.9(9)
C2 C3 C4 C9 179.1(7)
C3 C4 C5 N5 4.9(8)
C3 C4 C5 C6 -174.5(5)
C3 C4 C9 C8 178.1(7)
C4 C5 C6 N3 173.5(5)
C4 C5 C6 C7 -5.5(8)
C5 N5 C1 C2 0.1(8)
C5 C4 C9 C8 -1.8(10)
C5 C6 C7 C8 2.0(9)
C6 C7 C8 C9 1.7(12)
C7 C8 C9 C4 -1.7(12)
C9 C4 C5 N5 -175.2(6)
C9 C4 C5 C6 5.4(8)
C10 C11 C12 C13 -2.8(9)
C11 C10 C15 N1 179.9(5)
C11 C10 C15 C14 1.0(8)
C11 C12 C13 C14 1.4(9)
C12 C13 C14 C15 1.2(9)
C12 C13 C14 C18 -177.4(6)
C13 C14 C15 N1 178.8(5)
C13 C14 C15 C10 -2.4(7)
C13 C14 C18 C17 -179.6(6)
C15 N1 C16 C17 -0.3(7)
C15 C10 C11 C12 1.6(9)
C15 C14 C18 C17 1.7(8)
C16 N1 C15 C10 -177.1(4)
C16 N1 C15 C14 1.8(7)
C16 C17 C18 C14 -0.4(9)
C18 C14 C15 N1 -2.5(7)
C18 C14 C15 C10 176.4(5)
C19 N4 C27 C26 -1.5(8)
C19 C20 C21 C22 0.2(9)
C19 C24 C25 C26 1.1(10)
C20 C19 C24 C23 -1.6(9)
C20 C19 C24 C25 177.5(5)
C20 C21 C22 C23 -1.5(11)
C21 C22 C23 C24 1.3(12)
C22 C23 C24 C19 0.3(10)
C22 C23 C24 C25 -178.8(7)
C23 C24 C25 C26 -179.8(7)
C24 C19 C20 N2 -177.8(5)
C24 C19 C20 C21 1.4(8)
C24 C25 C26 C27 1.6(11)
C25 C26 C27 N4 -1.4(10)
C27 N4 C19 C20 -177.3(5)
C27 N4 C19 C24 4.4(8)
C28 C29 C30 C31 -0.7(8)
C29 C28 C33 C32 -2.8(7)
C29 C28 B1 C34 54.2(5)
C29 C28 B1 C45 -65.8(5)
C29 C28 B1 C46 171.1(4)
C29 C30 C31 C32 -1.6(9)
C30 C31 C32 C33 1.6(8)
C31 C32 C33 C28 0.7(8)
C33 C28 C29 C30 2.8(7)
C33 C28 B1 C34 -130.2(5)
C33 C28 B1 C45 109.8(5)
C33 C28 B1 C46 -13.4(7)
C34 C35 C36 C37 2.9(7)
C35 C34 C39 C38 2.4(6)
C35 C34 B1 C28 -153.6(4)
C35 C34 B1 C45 -38.2(6)
C35 C34 B1 C46 85.0(5)
C35 C36 C37 C38 0.0(8)
C36 C37 C38 C39 -1.5(7)
C37 C38 C39 C34 0.2(7)
C39 C34 C35 C36 -3.9(6)
C39 C34 B1 C28 28.2(6)
C39 C34 B1 C45 143.5(4)
C39 C34 B1 C46 -93.2(5)
C40 C41 C42 C43 0.8(11)
C40 C45 B1 C28 94.7(5)
C40 C45 B1 C34 -24.3(6)
C40 C45 B1 C46 -142.7(5)
C41 C40 C45 C44 -0.7(8)
C41 C40 C45 B1 -172.5(5)
C41 C42 C43 C44 -0.4(10)
C42 C43 C44 C45 -0.6(9)
C43 C44 C45 C40 1.2(7)
C43 C44 C45 B1 173.2(5)
C44 C45 B1 C28 -76.6(5)
C44 C45 B1 C34 164.5(4)
C44 C45 B1 C46 46.0(6)
C45 C40 C41 C42 -0.2(10)
C46 C47 C48 C49 0.8(9)
C47 C46 C51 C50 -1.5(8)
C47 C46 B1 C28 132.6(5)
C47 C46 B1 C34 -107.6(5)
C47 C46 B1 C45 14.7(7)
C47 C48 C49 C50 -2.2(11)
C48 C49 C50 C51 1.7(11)
C49 C50 C51 C46 0.2(10)
C51 C46 C47 C48 1.0(8)
C51 C46 B1 C28 -50.1(6)
C51 C46 B1 C34 69.8(6)
C51 C46 B1 C45 -168.0(5)
B1 C28 C29 C30 178.9(5)
B1 C28 C33 C32 -178.5(5)
B1 C34 C35 C36 177.7(4)
B1 C34 C39 C38 -179.2(4)
B1 C46 C47 C48 178.5(5)
B1 C46 C51 C50 -179.0(5)
C52 C53 C54 C55 -3(3)
C52 B2 C70 C71 125(4)
C52 B2 C70 C75 -72(3)
C53 C52 C57 C56 -8(3)
C53 C52 B2 C63 -39(3)
C53 C52 B2 C64 84(2)
C53 C52 B2 C70 -153(2)
C53 C54 C55 C56 -6(3)
C54 C55 C56 C57 8(3)
C55 C56 C57 C52 -1(4)
C57 C52 C53 C54 10(3)
C57 C52 B2 C63 125(3)
C57 C52 B2 C64 -113(3)
C57 C52 B2 C70 11(3)
C58 C59 C60 C61 3(3)
C58 C63 B2 C52 -35(6)
C58 C63 B2 C64 -160(4)
C58 C63 B2 C70 80(5)
C59 C58 C63 C62 -5(5)
C59 C58 C63 B2 -175(4)
C59 C60 C61 C62 -2(3)
C60 C61 C62 C63 -3(4)
C61 C62 C63 C58 6(5)
C61 C62 C63 B2 176(3)
C62 C63 B2 C52 156(3)
C62 C63 B2 C64 32(5)
C62 C63 B2 C70 -88(4)
C63 C58 C59 C60 1(4)
C63 B2 C70 C71 4(5)
C63 B2 C70 C75 166(3)
C64 C65 C2CA C4CA 4(3)
C64 C69 C92 C4CA -2(3)
C64 C69A C68A C67A -2(4)
C64 B2 C63A C62A 41(4)
C64 B2 C63A C58A -142(3)
C64 B2 C52A C57A -120(2)
C64 B2 C52A C53A 42(3)
C64 B2 C70 C71 -113(4)
C64 B2 C70 C75 50(3)
C65 C64 C69 C92 8(3)
C65 C64 B2 C52 -74.4(17)
C65 C64 B2 C63 52(3)
C65 C64 B2 C70 166(2)
C65 C2CA C4CA C92 2(3)
C69 C64 C65 C2CA -8(2)
C69 C64 B2 C52 120.9(18)
C69 C64 B2 C63 -112(3)
C69 C64 B2 C70 1(2)
C69 C92 C4CA C2CA -2(3)
C61A C60A C59A C58A -2(3)
C61A C62A C63A B2 170(3)
C61A C62A C63A C58A -8(6)
C60A C61A C62A C63A 4(5)
C60A C59A C58A C63A -2(3)
C73A C74A C75A C0AA 0(4)
C73A C72A C1AA C0AA 4(5)
C74A C73A C72A C1AA 14(4)
C62A C61A C60A C59A 1(3)
C62A C63A C58A C59A 7(5)
C72A C73A C74A C75A -17(4)
C0AA B2 C63A C62A -77(4)
C0AA B2 C63A C58A 101(4)
C0AA B2 C52A C57A 0(3)
C0AA B2 C52A C53A 162(3)
C69A C64 B2 C0AA 20(2)
C69A C64 B2 C63A -101(3)
C69A C64 B2 C52A 145(2)
C69A C64 C65A C66A 6(2)
C69A C68A C67A C66A 5(4)
C75A C0AA B2 C64 76(4)
C75A C0AA B2 C63A -165(4)
C75A C0AA B2 C52A -46(4)
C75A C0AA C1AA C72A -20(6)
B2 C52 C53 C54 176.3(19)
B2 C52 C57 C56 -172(3)
B2 C64 C65 C2CA -173.5(13)
B2 C64 C69 C92 174.0(17)
B2 C64 C69A C68A 178.4(17)
B2 C64 C65A C66A -175.3(13)
B2 C0AA C75A C74A 176(2)
B2 C0AA C1AA C72A -178(3)
B2 C63A C58A C59A -171(2)
B2 C70 C71 C72 179(4)
B2 C70 C75 C74 -180(2)
C63A B2 C52A C57A 123(3)
C63A B2 C52A C53A -74(3)
C56A C55A C54A C53A 12(4)
C56A C57A C52A B2 179(2)
C56A C57A C52A C53A 16(4)
C55A C56A C57A C52A -3(4)
C55A C54A C53A C52A 1(4)
C57A C56A C55A C54A -11(4)
C54A C53A C52A B2 -178.1(18)
C54A C53A C52A C57A -15(4)
C52A B2 C63A C62A 158(4)
C52A B2 C63A C58A -25(4)
C67A C66A C65A C64 -4(3)
C65A C64 C69A C68A -3(3)
C65A C64 B2 C0AA -158.5(18)
C65A C64 B2 C63A 80(2)
C65A C64 B2 C52A -33.3(16)
C65A C66A C67A C68A -2(4)
C1AA C0AA C75A C74A 19(6)
C1AA C0AA B2 C64 -127(4)
C1AA C0AA B2 C63A -8(5)
C1AA C0AA B2 C52A 111(4)
C70 C71 C72 C73 -2(6)
C70 C75 C74 C73 2(3)
C71 C70 C75 C74 -14(4)
C71 C72 C73 C74 -12(5)
C75 C70 C71 C72 15(5)
C72 C73 C74 C75 12(3)
